data_4068543
loop_
_publ_author_name
'Walter, Marc D.'
'Sofield, Chadwick D.'
'Booth, Corwin H.'
'Andersen, Richard A.'

_publ_section_title
;
 Spin Equilibria in Monomeric Manganocenes: Solid-State Magnetic and EXAFS
 Studies
;
_journal_issue 7
_journal_name_full Organometallics
_journal_page_first 2005
_journal_paper_doi 10.1021/om800922j
_journal_volume 28
_journal_year 2009
_chemical_formula_moiety 'C28 H58 Mn Si6'
_chemical_formula_sum 'C28 H58 Mn Si6'
_chemical_formula_weight 618.22
_chemical_name_systematic
;
 ?
;
_space_group_IT_number 14
_symmetry_cell_setting monoclinic
_symmetry_space_group_name_Hall '-P 2yab'
_symmetry_space_group_name_H-M 'P 1 21/a 1'
_atom_sites_solution_hydrogens geom
_atom_sites_solution_primary direct
_atom_sites_solution_secondary difmap
_audit_creation_method SHELXL-97
_cell_angle_alpha 90.00
_cell_angle_beta 108.735(2)
_cell_angle_gamma 90.00
_cell_formula_units_Z 8
_cell_length_a 18.5652(18)
_cell_length_b 22.341(2)
_cell_length_c 19.5687(19)
_cell_measurement_reflns_used 6191
_cell_measurement_temperature 131(2)
_cell_measurement_theta_max 24.3
_cell_measurement_theta_min 2.1
_cell_volume 7686.4(13)
_computing_cell_refinement 'Bruker SAINT V. 6.40'
_computing_data_collection 'Bruker SMART V. 5.054D'
_computing_data_reduction 'Bruker SAINT V. 6.40'
_computing_structure_refinement 'SHELXL-97 (Sheldrick, 1997)'
_computing_structure_solution 'SHELXS-97 (Sheldrick, 1997)'
_diffrn_ambient_temperature 131(2)
_diffrn_measured_fraction_theta_full 0.964
_diffrn_measured_fraction_theta_max 0.964
_diffrn_measurement_device_type 'Bruker SMART CCD'
_diffrn_measurement_method \w-scan
_diffrn_radiation_monochromator graphite
_diffrn_radiation_source 'fine-focus sealed tube'
_diffrn_radiation_type MoK\a
_diffrn_radiation_wavelength 0.71073
_diffrn_reflns_av_R_equivalents 0.0642
_diffrn_reflns_av_sigmaI/netI 0.0850
_diffrn_reflns_limit_h_max 13
_diffrn_reflns_limit_h_min -21
_diffrn_reflns_limit_k_max 26
_diffrn_reflns_limit_k_min -26
_diffrn_reflns_limit_l_max 22
_diffrn_reflns_limit_l_min -22
_diffrn_reflns_number 33864
_diffrn_reflns_theta_full 24.74
_diffrn_reflns_theta_max 24.74
_diffrn_reflns_theta_min 2.05
_exptl_absorpt_coefficient_mu 0.545
_exptl_absorpt_correction_T_max 0.8803
_exptl_absorpt_correction_T_min 0.8279
_exptl_absorpt_correction_type empirical
_exptl_absorpt_process_details 'Blessing, 1995'
_exptl_crystal_colour colorless
_exptl_crystal_density_diffrn 1.068
_exptl_crystal_density_method 'not measured'
_exptl_crystal_description block
_exptl_crystal_F_000 2680
_exptl_crystal_size_max 0.36
_exptl_crystal_size_mid 0.30
_exptl_crystal_size_min 0.24
_refine_diff_density_max 0.624
_refine_diff_density_min -0.623
_refine_diff_density_rms 0.082
_refine_ls_extinction_method none
_refine_ls_goodness_of_fit_ref 1.007
_refine_ls_hydrogen_treatment constr
_refine_ls_matrix_type full
_refine_ls_number_parameters 694
_refine_ls_number_reflns 12656
_refine_ls_number_restraints 0
_refine_ls_restrained_S_all 1.007
_refine_ls_R_factor_all 0.0934
_refine_ls_R_factor_gt 0.0532
_refine_ls_shift/su_max 0.001
_refine_ls_shift/su_mean 0.000
_refine_ls_structure_factor_coef Fsqd
_refine_ls_weighting_details 'calc w=1/[\s^2^(Fo^2^)+(0.0751P)^2^+1.0500P] where P=(Fo^2^+2Fc^2^)/3'
_refine_ls_weighting_scheme calc
_refine_ls_wR_factor_gt 0.1275
_refine_ls_wR_factor_ref 0.1468
_reflns_number_gt 8443
_reflns_number_total 12656
_reflns_threshold_expression >2sigma(I)
_cod_data_source_file om800922j_si_002.cif
_cod_data_source_block tms6mn
_cod_original_cell_volume 7686.5(13)
_cod_original_sg_symbol_H-M P2(1)/a
_cod_database_code 4068543

loop_
_symmetry_equiv_pos_as_xyz
'x, y, z'
'-x+1/2, y+1/2, -z'
'-x, -y, -z'
'x-1/2, -y-1/2, z'

loop_
_atom_site_label
_atom_site_type_symbol
_atom_site_fract_x
_atom_site_fract_y
_atom_site_fract_z
_atom_site_U_iso_or_equiv
_atom_site_adp_type
_atom_site_occupancy
_atom_site_symmetry_multiplicity
_atom_site_calc_flag
_atom_site_refinement_flags
_atom_site_disorder_assembly
_atom_site_disorder_group
Mn1 Mn 0.75218(3) 0.63516(3) -0.12037(3) 0.03025(16) Uani 1 1 d . . .
Mn2 Mn 0.73435(3) 0.61622(3) 0.37138(3) 0.02992(16) Uani 1 1 d . A .
Si1 Si 0.89953(6) 0.66224(5) 0.06319(6) 0.0318(3) Uani 1 1 d . . .
Si2 Si 0.76343(6) 0.79235(4) -0.04269(6) 0.0292(3) Uani 1 1 d . . .
Si3 Si 0.59181(6) 0.57515(5) -0.04364(6) 0.0321(3) Uani 1 1 d . . .
Si4 Si 0.79502(6) 0.48035(5) -0.18073(6) 0.0321(3) Uani 1 1 d . . .
Si5 Si 0.91773(6) 0.62178(5) -0.19668(6) 0.0336(3) Uani 1 1 d . . .
Si6 Si 0.59973(7) 0.68349(5) -0.29982(6) 0.0410(3) Uani 1 1 d . . .
Si7 Si 0.93632(6) 0.60192(5) 0.37064(6) 0.0366(3) Uani 1 1 d . . .
Si8 Si 0.78705(7) 0.47525(5) 0.27801(6) 0.0395(3) Uani 1 1 d . . .
Si9 Si 0.64796(7) 0.70440(6) 0.19440(7) 0.0431(3) Uani 1 1 d . . .
Si10 Si 0.70964(6) 0.51516(5) 0.51419(6) 0.0337(3) Uani 1 1 d . . .
Si11 Si 0.53477(6) 0.59804(5) 0.37309(6) 0.0309(3) Uani 1 1 d . . .
Si12 Si 0.78262(8) 0.76326(5) 0.49809(7) 0.0495(3) Uani 1 1 d . . .
C1 C 0.7989(2) 0.66198(16) 0.00216(19) 0.0275(9) Uani 1 1 d . . .
C2 C 0.7483(2) 0.71023(15) -0.03456(19) 0.0263(8) Uani 1 1 d . . .
C3 C 0.6739(2) 0.68483(16) -0.05895(19) 0.0289(9) Uani 1 1 d . . .
H3 H 0.6293 0.7063 -0.0849 0.035 Uiso 1 1 calc R . .
C4 C 0.6745(2) 0.62358(16) -0.03964(19) 0.0283(9) Uani 1 1 d . . .
C5 C 0.7524(2) 0.61084(16) -0.00201(19) 0.0283(9) Uani 1 1 d . . .
H5 H 0.7709 0.5729 0.0178 0.034 Uiso 1 1 calc R . .
C6 C 0.7687(2) 0.56043(15) -0.20164(19) 0.0266(8) Uani 1 1 d . . .
C7 C 0.8139(2) 0.61258(16) -0.20614(19) 0.0287(9) Uani 1 1 d . . .
H7 H 0.8678 0.6141 -0.1924 0.034 Uiso 1 1 calc R . .
C8 C 0.7634(2) 0.66099(16) -0.23463(19) 0.0308(9) Uani 1 1 d . . .
C9 C 0.6865(2) 0.64112(16) -0.24921(19) 0.0298(9) Uani 1 1 d . . .
C10 C 0.6921(2) 0.57966(16) -0.22822(18) 0.0286(9) Uani 1 1 d . . .
H10 H 0.6496 0.5547 -0.2317 0.034 Uiso 1 1 calc R . .
C11 C 0.8330(2) 0.60500(16) 0.3185(2) 0.0301(9) Uani 1 1 d . . .
C12 C 0.7774(2) 0.55882(16) 0.28853(19) 0.0315(9) Uani 1 1 d . . .
H12 H 0.7860 0.5170 0.2948 0.038 Uiso 1 1 calc R . .
C13 C 0.7078(2) 0.58637(17) 0.24804(19) 0.0347(10) Uani 1 1 d . . .
C14 C 0.7176(2) 0.64977(17) 0.2511(2) 0.0338(9) Uani 1 1 d . . .
C15 C 0.7942(2) 0.66015(16) 0.2941(2) 0.0338(9) Uani 1 1 d . . .
H15 H 0.8167 0.6986 0.3052 0.041 Uiso 1 1 calc R . .
C16 C 0.6992(2) 0.58986(16) 0.46929(19) 0.0283(9) Uani 1 1 d . A .
C17 C 0.6355(2) 0.62245(15) 0.42183(19) 0.0265(8) Uani 1 1 d . A .
H17 H 0.5877 0.6058 0.3950 0.032 Uiso 1 1 calc R . .
C18 C 0.6564(2) 0.68355(16) 0.4220(2) 0.0312(9) Uani 1 1 d . . .
C19 C 0.7328(2) 0.69078(16) 0.4687(2) 0.0336(9) Uani 1 1 d . A .
C20 C 0.7578(2) 0.63330(16) 0.4968(2) 0.0315(9) Uani 1 1 d . . .
H20 H 0.8069 0.6248 0.5295 0.038 Uiso 1 1 calc R A .
C21 C 0.9043(2) 0.6926(2) 0.1534(2) 0.0458(11) Uani 1 1 d . . .
H21A H 0.8709 0.6692 0.1730 0.069 Uiso 1 1 calc R . .
H21B H 0.8878 0.7345 0.1483 0.069 Uiso 1 1 calc R . .
H21C H 0.9567 0.6901 0.1861 0.069 Uiso 1 1 calc R . .
C22 C 0.9341(2) 0.58295(18) 0.0781(2) 0.0483(12) Uani 1 1 d . . .
H22A H 0.9874 0.5825 0.1090 0.073 Uiso 1 1 calc R . .
H22B H 0.9298 0.5644 0.0316 0.073 Uiso 1 1 calc R . .
H22C H 0.9032 0.5605 0.1016 0.073 Uiso 1 1 calc R . .
C23 C 0.9648(2) 0.70408(18) 0.0246(2) 0.0396(10) Uani 1 1 d . . .
H23A H 0.9468 0.7454 0.0141 0.059 Uiso 1 1 calc R . .
H23B H 0.9655 0.6846 -0.0200 0.059 Uiso 1 1 calc R . .
H23C H 1.0163 0.7043 0.0595 0.059 Uiso 1 1 calc R . .
C24 C 0.6692(2) 0.82995(17) -0.0649(2) 0.0392(10) Uani 1 1 d . . .
H24A H 0.6760 0.8734 -0.0659 0.059 Uiso 1 1 calc R . .
H24B H 0.6455 0.8198 -0.0282 0.059 Uiso 1 1 calc R . .
H24C H 0.6363 0.8164 -0.1123 0.059 Uiso 1 1 calc R . .
C25 C 0.8059(2) 0.80972(17) -0.1146(2) 0.0387(10) Uani 1 1 d . . .
H25A H 0.8115 0.8532 -0.1178 0.058 Uiso 1 1 calc R . .
H25B H 0.7726 0.7945 -0.1610 0.058 Uiso 1 1 calc R . .
H25C H 0.8559 0.7906 -0.1030 0.058 Uiso 1 1 calc R . .
C26 C 0.8240(2) 0.82698(18) 0.0433(2) 0.0439(11) Uani 1 1 d . . .
H26A H 0.8748 0.8091 0.0576 0.066 Uiso 1 1 calc R . .
H26B H 0.8010 0.8199 0.0812 0.066 Uiso 1 1 calc R . .
H26C H 0.8279 0.8701 0.0364 0.066 Uiso 1 1 calc R . .
C27 C 0.6184(3) 0.53220(19) 0.0429(2) 0.0518(12) Uani 1 1 d . . .
H27A H 0.5735 0.5114 0.0470 0.078 Uiso 1 1 calc R . .
H27B H 0.6378 0.5598 0.0836 0.078 Uiso 1 1 calc R . .
H27C H 0.6578 0.5028 0.0435 0.078 Uiso 1 1 calc R . .
C28 C 0.5086(2) 0.62370(19) -0.0531(3) 0.0506(12) Uani 1 1 d . . .
H28A H 0.4670 0.5997 -0.0467 0.076 Uiso 1 1 calc R . .
H28B H 0.4921 0.6419 -0.1012 0.076 Uiso 1 1 calc R . .
H28C H 0.5225 0.6552 -0.0163 0.076 Uiso 1 1 calc R . .
C29 C 0.5671(3) 0.5199(2) -0.1187(2) 0.0560(13) Uani 1 1 d . . .
H29A H 0.6122 0.4961 -0.1164 0.084 Uiso 1 1 calc R . .
H29B H 0.5495 0.5411 -0.1650 0.084 Uiso 1 1 calc R . .
H29C H 0.5268 0.4934 -0.1144 0.084 Uiso 1 1 calc R . .
C30 C 0.8573(2) 0.45331(17) -0.2318(2) 0.0436(11) Uani 1 1 d . . .
H30A H 0.9058 0.4749 -0.2156 0.065 Uiso 1 1 calc R . .
H30B H 0.8324 0.4604 -0.2834 0.065 Uiso 1 1 calc R . .
H30C H 0.8665 0.4103 -0.2232 0.065 Uiso 1 1 calc R . .
C31 C 0.7066(2) 0.43376(17) -0.2114(2) 0.0425(11) Uani 1 1 d . . .
H31A H 0.7201 0.3913 -0.2038 0.064 Uiso 1 1 calc R . .
H31B H 0.6804 0.4409 -0.2629 0.064 Uiso 1 1 calc R . .
H31C H 0.6729 0.4446 -0.1837 0.064 Uiso 1 1 calc R . .
C32 C 0.8413(3) 0.46592(19) -0.0827(2) 0.0498(12) Uani 1 1 d . . .
H32A H 0.8890 0.4885 -0.0655 0.075 Uiso 1 1 calc R . .
H32B H 0.8520 0.4231 -0.0749 0.075 Uiso 1 1 calc R . .
H32C H 0.8073 0.4787 -0.0562 0.075 Uiso 1 1 calc R . .
C33 C 0.9825(2) 0.57851(18) -0.1216(2) 0.0445(11) Uani 1 1 d . . .
H33A H 0.9706 0.5358 -0.1291 0.067 Uiso 1 1 calc R . .
H33B H 0.9762 0.5914 -0.0760 0.067 Uiso 1 1 calc R . .
H33C H 1.0352 0.5854 -0.1199 0.067 Uiso 1 1 calc R . .
C34 C 0.9314(3) 0.59922(19) -0.2835(2) 0.0481(12) Uani 1 1 d . . .
H34A H 0.9851 0.6035 -0.2795 0.072 Uiso 1 1 calc R . .
H34B H 0.9004 0.6249 -0.3225 0.072 Uiso 1 1 calc R . .
H34C H 0.9158 0.5574 -0.2941 0.072 Uiso 1 1 calc R . .
C35 C 0.9424(2) 0.70295(17) -0.1840(2) 0.0431(11) Uani 1 1 d . . .
H35A H 0.9959 0.7085 -0.1801 0.065 Uiso 1 1 calc R . .
H35B H 0.9341 0.7173 -0.1398 0.065 Uiso 1 1 calc R . .
H35C H 0.9101 0.7256 -0.2254 0.065 Uiso 1 1 calc R . .
C36 C 0.5175(3) 0.6541(3) -0.2757(4) 0.108(3) Uani 1 1 d . . .
H36A H 0.4746 0.6819 -0.2928 0.163 Uiso 1 1 calc R . .
H36B H 0.5317 0.6499 -0.2232 0.163 Uiso 1 1 calc R . .
H36C H 0.5027 0.6149 -0.2985 0.163 Uiso 1 1 calc R . .
C37 C 0.5858(4) 0.6773(3) -0.3969(3) 0.136(4) Uani 1 1 d . . .
H37A H 0.5406 0.7001 -0.4240 0.203 Uiso 1 1 calc R . .
H37B H 0.5788 0.6351 -0.4113 0.203 Uiso 1 1 calc R . .
H37C H 0.6305 0.6932 -0.4069 0.203 Uiso 1 1 calc R . .
C38 C 0.6112(3) 0.76368(19) -0.2764(3) 0.0599(14) Uani 1 1 d . . .
H38A H 0.6528 0.7803 -0.2911 0.090 Uiso 1 1 calc R . .
H38B H 0.6229 0.7684 -0.2241 0.090 Uiso 1 1 calc R . .
H38C H 0.5639 0.7849 -0.3015 0.090 Uiso 1 1 calc R . .
C39 C 0.9545(2) 0.5772(2) 0.4653(2) 0.0515(12) Uani 1 1 d . . .
H39A H 0.9336 0.5370 0.4656 0.077 Uiso 1 1 calc R . .
H39B H 0.9301 0.6050 0.4898 0.077 Uiso 1 1 calc R . .
H39C H 1.0095 0.5765 0.4905 0.077 Uiso 1 1 calc R . .
C40 C 0.9759(3) 0.67851(19) 0.3742(3) 0.0572(13) Uani 1 1 d . . .
H40A H 0.9513 0.7051 0.3998 0.086 Uiso 1 1 calc R . .
H40B H 0.9665 0.6934 0.3250 0.086 Uiso 1 1 calc R . .
H40C H 1.0308 0.6775 0.3996 0.086 Uiso 1 1 calc R . .
C41 C 0.9877(3) 0.5536(2) 0.3244(3) 0.0664(15) Uani 1 1 d . . .
H41A H 1.0426 0.5566 0.3492 0.100 Uiso 1 1 calc R . .
H41B H 0.9762 0.5667 0.2742 0.100 Uiso 1 1 calc R . .
H41C H 0.9714 0.5120 0.3253 0.100 Uiso 1 1 calc R . .
C42 C 0.8498(3) 0.43659(19) 0.3596(2) 0.0618(14) Uani 1 1 d . . .
H42A H 0.8549 0.3944 0.3484 0.093 Uiso 1 1 calc R . .
H42B H 0.8274 0.4394 0.3986 0.093 Uiso 1 1 calc R . .
H42C H 0.9000 0.4556 0.3750 0.093 Uiso 1 1 calc R . .
C43 C 0.8243(3) 0.4628(2) 0.2015(2) 0.0530(12) Uani 1 1 d . . .
H43A H 0.8758 0.4793 0.2137 0.080 Uiso 1 1 calc R . .
H43B H 0.7911 0.4829 0.1583 0.080 Uiso 1 1 calc R . .
H43C H 0.8255 0.4198 0.1921 0.080 Uiso 1 1 calc R . .
C44 C 0.6910(3) 0.4407(2) 0.2536(3) 0.0578(13) Uani 1 1 d . . .
H44A H 0.6595 0.4557 0.2064 0.087 Uiso 1 1 calc R . .
H44B H 0.6672 0.4511 0.2901 0.087 Uiso 1 1 calc R . .
H44C H 0.6956 0.3971 0.2514 0.087 Uiso 1 1 calc R . .
C45 C 0.6839(3) 0.7288(2) 0.1204(3) 0.0694(16) Uani 1 1 d . . .
H45A H 0.6462 0.7548 0.0871 0.104 Uiso 1 1 calc R . .
H45B H 0.6929 0.6936 0.0944 0.104 Uiso 1 1 calc R . .
H45C H 0.7317 0.7509 0.1409 0.104 Uiso 1 1 calc R . .
C46 C 0.5548(2) 0.6662(2) 0.1569(2) 0.0583(13) Uani 1 1 d . . .
H46A H 0.5167 0.6949 0.1293 0.088 Uiso 1 1 calc R . .
H46B H 0.5392 0.6498 0.1964 0.088 Uiso 1 1 calc R . .
H46C H 0.5595 0.6336 0.1250 0.088 Uiso 1 1 calc R . .
C47 C 0.6379(3) 0.77174(19) 0.2464(3) 0.0625(14) Uani 1 1 d . . .
H47A H 0.6883 0.7883 0.2716 0.094 Uiso 1 1 calc R . .
H47B H 0.6130 0.7605 0.2818 0.094 Uiso 1 1 calc R . .
H47C H 0.6070 0.8018 0.2133 0.094 Uiso 1 1 calc R . .
C48 C 0.6498(2) 0.45552(17) 0.4567(2) 0.0449(11) Uani 1 1 d . . .
H48A H 0.6565 0.4181 0.4841 0.067 Uiso 1 1 calc R . .
H48B H 0.6652 0.4496 0.4137 0.067 Uiso 1 1 calc R . .
H48C H 0.5962 0.4675 0.4420 0.067 Uiso 1 1 calc R . .
C49 C 0.8115(2) 0.4917(2) 0.5411(3) 0.0521(12) Uani 1 1 d . . .
H49A H 0.8431 0.5214 0.5741 0.078 Uiso 1 1 calc R . .
H49B H 0.8273 0.4886 0.4980 0.078 Uiso 1 1 calc R . .
H49C H 0.8175 0.4527 0.5652 0.078 Uiso 1 1 calc R . .
C50 C 0.6855(3) 0.52417(19) 0.5986(2) 0.0474(11) Uani 1 1 d . . .
H50A H 0.7187 0.5545 0.6292 0.071 Uiso 1 1 calc R . .
H50B H 0.6927 0.4859 0.6245 0.071 Uiso 1 1 calc R . .
H50C H 0.6324 0.5368 0.5868 0.071 Uiso 1 1 calc R . .
C51 C 0.5276(2) 0.53873(17) 0.3049(2) 0.0430(11) Uani 1 1 d . . .
H51A H 0.5593 0.5046 0.3278 0.064 Uiso 1 1 calc R . .
H51B H 0.5452 0.5545 0.2663 0.064 Uiso 1 1 calc R . .
H51C H 0.4745 0.5258 0.2846 0.064 Uiso 1 1 calc R . .
C52 C 0.4892(3) 0.5724(2) 0.4400(2) 0.0547(13) Uani 1 1 d . . .
H52A H 0.4372 0.5588 0.4146 0.082 Uiso 1 1 calc R . .
H52B H 0.4876 0.6056 0.4722 0.082 Uiso 1 1 calc R . .
H52C H 0.5186 0.5393 0.4684 0.082 Uiso 1 1 calc R . .
C53 C 0.4799(2) 0.66448(18) 0.3265(3) 0.0517(12) Uani 1 1 d . . .
H53A H 0.5053 0.6821 0.2944 0.077 Uiso 1 1 calc R . .
H53B H 0.4772 0.6942 0.3624 0.077 Uiso 1 1 calc R . .
H53C H 0.4283 0.6521 0.2980 0.077 Uiso 1 1 calc R . .
C54 C 0.8272(10) 0.7602(6) 0.5995(7) 0.105(7) Uani 0.452(10) 1 d P A 1
H54A H 0.8479 0.7996 0.6175 0.157 Uiso 0.452(10) 1 calc PR A 1
H54B H 0.8682 0.7305 0.6121 0.157 Uiso 0.452(10) 1 calc PR A 1
H54C H 0.7885 0.7488 0.6213 0.157 Uiso 0.452(10) 1 calc PR A 1
C55 C 0.8498(10) 0.7830(7) 0.4587(12) 0.115(9) Uani 0.452(10) 1 d P A 1
H55A H 0.8791 0.8172 0.4845 0.173 Uiso 0.452(10) 1 calc PR A 1
H55B H 0.8244 0.7938 0.4082 0.173 Uiso 0.452(10) 1 calc PR A 1
H55C H 0.8840 0.7491 0.4612 0.173 Uiso 0.452(10) 1 calc PR A 1
C56 C 0.7050(4) 0.8216(4) 0.4849(7) 0.070(5) Uani 0.452(10) 1 d P A 1
H56A H 0.7262 0.8574 0.5132 0.105 Uiso 0.452(10) 1 calc PR A 1
H56B H 0.6642 0.8053 0.5010 0.105 Uiso 0.452(10) 1 calc PR A 1
H56C H 0.6846 0.8323 0.4337 0.105 Uiso 0.452(10) 1 calc PR A 1
C54A C 0.8852(5) 0.7452(4) 0.5461(7) 0.097(5) Uani 0.548(10) 1 d PR A 2
H54D H 0.9126 0.7819 0.5662 0.146 Uiso 0.548(10) 1 calc PR A 2
H54E H 0.9078 0.7274 0.5119 0.146 Uiso 0.548(10) 1 calc PR A 2
H54F H 0.8887 0.7167 0.5852 0.146 Uiso 0.548(10) 1 calc PR A 2
C55A C 0.7832(9) 0.8091(5) 0.4163(5) 0.089(5) Uani 0.548(10) 1 d P A 2
H55D H 0.7309 0.8200 0.3882 0.134 Uiso 0.548(10) 1 calc PR A 2
H55E H 0.8057 0.7854 0.3862 0.134 Uiso 0.548(10) 1 calc PR A 2
H55F H 0.8132 0.8456 0.4324 0.134 Uiso 0.548(10) 1 calc PR A 2
C56A C 0.7446(8) 0.8014(5) 0.5566(7) 0.105(6) Uani 0.548(10) 1 d P A 2
H56D H 0.7736 0.8382 0.5734 0.158 Uiso 0.548(10) 1 calc PR A 2
H56E H 0.7474 0.7759 0.5981 0.158 Uiso 0.548(10) 1 calc PR A 2
H56F H 0.6913 0.8116 0.5312 0.158 Uiso 0.548(10) 1 calc PR A 2

loop_
_atom_site_aniso_label
_atom_site_aniso_U_11
_atom_site_aniso_U_22
_atom_site_aniso_U_33
_atom_site_aniso_U_23
_atom_site_aniso_U_13
_atom_site_aniso_U_12
Mn1 0.0298(3) 0.0350(4) 0.0269(3) -0.0001(3) 0.0105(3) 0.0003(3)
Mn2 0.0337(3) 0.0308(3) 0.0280(3) 0.0010(3) 0.0137(3) 0.0018(3)
Si1 0.0245(6) 0.0377(6) 0.0301(6) 0.0032(5) 0.0046(5) -0.0024(5)
Si2 0.0286(6) 0.0267(6) 0.0324(6) 0.0019(5) 0.0101(5) -0.0016(5)
Si3 0.0270(6) 0.0359(6) 0.0355(6) -0.0049(5) 0.0129(5) -0.0087(5)
Si4 0.0320(6) 0.0273(6) 0.0375(6) 0.0057(5) 0.0120(5) 0.0031(5)
Si5 0.0284(6) 0.0319(6) 0.0457(7) 0.0027(5) 0.0190(5) 0.0008(5)
Si6 0.0369(7) 0.0373(7) 0.0391(7) 0.0008(5) -0.0015(5) 0.0109(5)
Si7 0.0291(6) 0.0366(7) 0.0444(7) 0.0034(5) 0.0120(5) 0.0049(5)
Si8 0.0496(7) 0.0297(6) 0.0391(7) -0.0078(5) 0.0142(6) 0.0054(5)
Si9 0.0396(7) 0.0506(7) 0.0448(7) 0.0232(6) 0.0216(6) 0.0193(6)
Si10 0.0387(7) 0.0303(6) 0.0337(6) 0.0062(5) 0.0138(5) 0.0004(5)
Si11 0.0271(6) 0.0292(6) 0.0372(6) -0.0017(5) 0.0112(5) -0.0040(5)
Si12 0.0533(8) 0.0350(7) 0.0546(8) -0.0135(6) 0.0095(7) -0.0174(6)
C1 0.028(2) 0.030(2) 0.023(2) 0.0038(16) 0.0059(17) -0.0015(17)
C2 0.027(2) 0.028(2) 0.026(2) -0.0012(16) 0.0123(16) -0.0045(16)
C3 0.026(2) 0.033(2) 0.027(2) 0.0012(17) 0.0081(17) 0.0004(17)
C4 0.027(2) 0.031(2) 0.028(2) -0.0019(17) 0.0113(17) -0.0040(17)
C5 0.028(2) 0.025(2) 0.031(2) 0.0041(16) 0.0084(17) -0.0007(16)
C6 0.028(2) 0.026(2) 0.028(2) 0.0015(16) 0.0121(17) 0.0002(16)
C7 0.026(2) 0.030(2) 0.030(2) -0.0009(17) 0.0102(17) 0.0007(17)
C8 0.035(2) 0.033(2) 0.025(2) 0.0027(17) 0.0111(18) 0.0056(18)
C9 0.036(2) 0.027(2) 0.025(2) -0.0003(16) 0.0079(17) 0.0072(17)
C10 0.028(2) 0.035(2) 0.022(2) 0.0031(17) 0.0081(16) 0.0002(17)
C11 0.032(2) 0.032(2) 0.029(2) 0.0032(17) 0.0134(18) 0.0050(17)
C12 0.040(2) 0.026(2) 0.032(2) 0.0034(17) 0.0151(19) 0.0105(18)
C13 0.040(2) 0.042(2) 0.024(2) 0.0031(18) 0.0135(18) 0.0130(19)
C14 0.028(2) 0.043(2) 0.031(2) 0.0104(19) 0.0106(18) 0.0106(18)
C15 0.039(2) 0.027(2) 0.041(2) 0.0073(18) 0.021(2) 0.0079(18)
C16 0.033(2) 0.027(2) 0.027(2) -0.0006(16) 0.0127(17) -0.0014(17)
C17 0.026(2) 0.028(2) 0.027(2) -0.0086(16) 0.0120(17) -0.0071(16)
C18 0.032(2) 0.033(2) 0.031(2) -0.0126(18) 0.0147(18) -0.0101(18)
C19 0.037(2) 0.030(2) 0.035(2) -0.0063(18) 0.0122(19) -0.0055(18)
C20 0.029(2) 0.034(2) 0.030(2) -0.0048(17) 0.0063(17) -0.0051(17)
C21 0.035(2) 0.068(3) 0.031(2) 0.004(2) 0.0064(19) -0.004(2)
C22 0.033(2) 0.048(3) 0.054(3) 0.011(2) 0.000(2) 0.004(2)
C23 0.031(2) 0.049(3) 0.040(3) -0.003(2) 0.0122(19) -0.0079(19)
C24 0.039(2) 0.033(2) 0.048(3) 0.004(2) 0.017(2) 0.0056(19)
C25 0.041(2) 0.037(2) 0.042(3) 0.0079(19) 0.019(2) -0.0007(19)
C26 0.046(3) 0.036(2) 0.047(3) -0.004(2) 0.009(2) -0.008(2)
C27 0.050(3) 0.047(3) 0.060(3) 0.011(2) 0.021(2) -0.011(2)
C28 0.032(2) 0.055(3) 0.065(3) -0.001(2) 0.017(2) -0.006(2)
C29 0.053(3) 0.063(3) 0.059(3) -0.025(2) 0.029(3) -0.032(2)
C30 0.041(3) 0.032(2) 0.061(3) 0.000(2) 0.021(2) 0.006(2)
C31 0.039(2) 0.034(2) 0.054(3) 0.007(2) 0.015(2) 0.0007(19)
C32 0.062(3) 0.039(3) 0.046(3) 0.012(2) 0.014(2) 0.003(2)
C33 0.029(2) 0.041(3) 0.059(3) 0.000(2) 0.008(2) -0.0005(19)
C34 0.054(3) 0.048(3) 0.056(3) -0.003(2) 0.037(2) -0.002(2)
C35 0.039(3) 0.036(2) 0.058(3) 0.002(2) 0.022(2) -0.0017(19)
C36 0.029(3) 0.077(4) 0.198(8) 0.039(4) 0.007(4) 0.010(3)
C37 0.185(8) 0.150(6) 0.032(3) -0.012(4) -0.021(4) 0.114(6)
C38 0.059(3) 0.045(3) 0.067(3) 0.003(2) 0.009(3) 0.014(2)
C39 0.043(3) 0.056(3) 0.046(3) 0.012(2) 0.001(2) 0.004(2)
C40 0.050(3) 0.054(3) 0.064(3) 0.002(2) 0.013(2) -0.010(2)
C41 0.035(3) 0.080(4) 0.085(4) -0.018(3) 0.020(3) 0.013(3)
C42 0.086(4) 0.033(3) 0.057(3) 0.002(2) 0.011(3) 0.012(3)
C43 0.056(3) 0.058(3) 0.050(3) -0.020(2) 0.025(2) 0.003(2)
C44 0.064(3) 0.047(3) 0.066(3) -0.023(2) 0.025(3) -0.009(2)
C45 0.047(3) 0.104(4) 0.066(3) 0.051(3) 0.030(3) 0.034(3)
C46 0.041(3) 0.076(4) 0.060(3) 0.024(3) 0.019(2) 0.017(2)
C47 0.070(3) 0.043(3) 0.083(4) 0.022(3) 0.036(3) 0.023(3)
C48 0.054(3) 0.023(2) 0.056(3) 0.005(2) 0.016(2) 0.000(2)
C49 0.039(3) 0.050(3) 0.064(3) 0.014(2) 0.011(2) 0.007(2)
C50 0.053(3) 0.052(3) 0.038(3) 0.007(2) 0.016(2) -0.004(2)
C51 0.040(3) 0.037(2) 0.045(3) -0.011(2) 0.004(2) -0.008(2)
C52 0.045(3) 0.065(3) 0.058(3) 0.004(3) 0.023(2) -0.012(2)
C53 0.040(3) 0.041(3) 0.067(3) 0.001(2) 0.008(2) 0.002(2)
C54 0.129(15) 0.065(9) 0.072(10) -0.014(7) -0.035(9) -0.040(10)
C55 0.110(14) 0.067(11) 0.22(2) -0.070(14) 0.124(17) -0.061(10)
C56 0.056(7) 0.027(6) 0.129(13) -0.029(7) 0.033(8) -0.010(5)
C54A 0.062(7) 0.073(8) 0.126(12) -0.025(7) -0.013(7) -0.041(6)
C55A 0.154(13) 0.051(7) 0.067(7) -0.018(5) 0.039(8) -0.052(8)
C56A 0.150(14) 0.089(9) 0.115(12) -0.065(9) 0.096(12) -0.063(10)

loop_
_atom_type_symbol
_atom_type_description
_atom_type_scat_dispersion_real
_atom_type_scat_dispersion_imag
_atom_type_scat_source
C C 0.0033 0.0016 'International Tables Vol C Tables 4.2.6.8 and 6.1.1.4'
H H 0.0000 0.0000 'International Tables Vol C Tables 4.2.6.8 and 6.1.1.4'
Si Si 0.0817 0.0704 'International Tables Vol C Tables 4.2.6.8 and 6.1.1.4'
Mn Mn 0.3368 0.7283 'International Tables Vol C Tables 4.2.6.8 and 6.1.1.4'

loop_
_geom_angle_atom_site_label_1
_geom_angle_atom_site_label_2
_geom_angle_atom_site_label_3
_geom_angle
C1 Mn1 C7 132.27(13)
C1 Mn1 C5 34.90(12)
C7 Mn1 C5 142.27(13)
C1 Mn1 C8 141.34(13)
C7 Mn1 C8 34.84(12)
C5 Mn1 C8 175.08(13)
C1 Mn1 C2 35.82(12)
C7 Mn1 C2 141.00(12)
C5 Mn1 C2 57.80(12)
C8 Mn1 C2 121.38(12)
C1 Mn1 C10 161.23(12)
C7 Mn1 C10 57.28(12)
C5 Mn1 C10 126.55(12)
C8 Mn1 C10 56.91(12)
C2 Mn1 C10 150.75(12)
C1 Mn1 C6 140.53(12)
C7 Mn1 C6 35.57(12)
C5 Mn1 C6 121.84(12)
C8 Mn1 C6 58.44(12)
C2 Mn1 C6 174.67(12)
C10 Mn1 C6 34.40(11)
C1 Mn1 C9 160.68(12)
C7 Mn1 C9 58.13(12)
C5 Mn1 C9 150.21(13)
C8 Mn1 C9 34.68(12)
C2 Mn1 C9 124.94(12)
C10 Mn1 C9 34.46(11)
C6 Mn1 C9 58.44(12)
C1 Mn1 C3 57.50(12)
C7 Mn1 C3 161.58(12)
C5 Mn1 C3 55.75(12)
C8 Mn1 C3 126.85(12)
C2 Mn1 C3 34.39(11)
C10 Mn1 C3 119.30(12)
C6 Mn1 C3 150.66(12)
C9 Mn1 C3 107.92(12)
C1 Mn1 C4 58.29(12)
C7 Mn1 C4 160.81(12)
C5 Mn1 C4 34.12(11)
C8 Mn1 C4 150.49(12)
C2 Mn1 C4 57.92(12)
C10 Mn1 C4 107.90(12)
C6 Mn1 C4 125.29(12)
C9 Mn1 C4 117.92(12)
C3 Mn1 C4 33.64(11)
C16 Mn2 C17 36.22(12)
C16 Mn2 C15 164.28(13)
C17 Mn2 C15 146.80(12)
C16 Mn2 C20 35.54(12)
C17 Mn2 C20 57.78(13)
C15 Mn2 C20 128.75(14)
C16 Mn2 C11 143.07(13)
C17 Mn2 C11 177.23(12)
C15 Mn2 C11 35.05(12)
C20 Mn2 C11 123.44(13)
C16 Mn2 C14 157.11(13)
C17 Mn2 C14 121.49(13)
C15 Mn2 C14 34.75(12)
C20 Mn2 C14 152.40(14)
C11 Mn2 C14 58.82(12)
C16 Mn2 C12 132.44(13)
C17 Mn2 C12 142.27(13)
C15 Mn2 C12 57.37(13)
C20 Mn2 C12 142.40(13)
C11 Mn2 C12 35.12(12)
C14 Mn2 C12 57.90(12)
C16 Mn2 C13 138.49(14)
C17 Mn2 C13 120.23(13)
C15 Mn2 C13 57.14(14)
C20 Mn2 C13 172.90(13)
C11 Mn2 C13 58.21(13)
C14 Mn2 C13 34.66(13)
C12 Mn2 C13 34.49(12)
C16 Mn2 C18 57.78(12)
C17 Mn2 C18 33.82(11)
C15 Mn2 C18 117.08(12)
C20 Mn2 C18 55.47(13)
C11 Mn2 C18 148.89(12)
C14 Mn2 C18 106.99(13)
C12 Mn2 C18 161.92(13)
C13 Mn2 C18 127.43(13)
C16 Mn2 C19 57.74(12)
C17 Mn2 C19 56.47(12)
C15 Mn2 C19 109.20(13)
C20 Mn2 C19 33.26(12)
C11 Mn2 C19 126.07(13)
C14 Mn2 C19 120.21(13)
C12 Mn2 C19 160.99(13)
C13 Mn2 C19 152.86(13)
C18 Mn2 C19 32.94(12)
C21 Si1 C1 109.88(18)
C21 Si1 C23 111.08(19)
C1 Si1 C23 112.84(17)
C21 Si1 C22 106.6(2)
C1 Si1 C22 108.61(17)
C23 Si1 C22 107.5(2)
C25 Si2 C24 108.91(18)
C25 Si2 C26 108.48(19)
C24 Si2 C26 105.80(19)
C25 Si2 C2 112.37(17)
C24 Si2 C2 107.85(17)
C26 Si2 C2 113.17(17)
C28 Si3 C4 108.39(18)
C28 Si3 C29 109.0(2)
C4 Si3 C29 114.19(18)
C28 Si3 C27 111.1(2)
C4 Si3 C27 106.63(18)
C29 Si3 C27 107.5(2)
C30 Si4 C32 109.7(2)
C30 Si4 C6 111.05(17)
C32 Si4 C6 113.21(18)
C30 Si4 C31 106.26(19)
C32 Si4 C31 107.5(2)
C6 Si4 C31 108.77(17)
C33 Si5 C34 109.8(2)
C33 Si5 C35 109.48(19)
C34 Si5 C35 106.54(19)
C33 Si5 C7 113.91(18)
C34 Si5 C7 108.31(18)
C35 Si5 C7 108.52(17)
C37 Si6 C38 107.3(3)
C37 Si6 C9 108.8(2)
C38 Si6 C9 110.60(19)
C37 Si6 C36 112.4(4)
C38 Si6 C36 108.6(3)
C9 Si6 C36 109.1(2)
C40 Si7 C41 107.2(2)
C40 Si7 C39 107.1(2)
C41 Si7 C39 110.8(2)
C40 Si7 C11 108.19(19)
C41 Si7 C11 110.76(19)
C39 Si7 C11 112.51(19)
C44 Si8 C42 108.2(2)
C44 Si8 C43 107.7(2)
C42 Si8 C43 109.3(2)
C44 Si8 C12 108.74(19)
C42 Si8 C12 114.80(18)
C43 Si8 C12 107.87(19)
C46 Si9 C47 110.1(2)
C46 Si9 C45 110.4(2)
C47 Si9 C45 108.3(2)
C46 Si9 C14 108.3(2)
C47 Si9 C14 112.1(2)
C45 Si9 C14 107.55(19)
C50 Si10 C48 110.4(2)
C50 Si10 C16 107.67(18)
C48 Si10 C16 113.78(17)
C50 Si10 C49 106.9(2)
C48 Si10 C49 108.8(2)
C16 Si10 C49 109.04(18)
C51 Si11 C52 110.0(2)
C51 Si11 C53 108.4(2)
C52 Si11 C53 106.8(2)
C51 Si11 C17 113.62(17)
C52 Si11 C17 109.52(18)
C53 Si11 C17 108.33(18)
C55 Si12 C56A 132.2(5)
C55 Si12 C19 116.3(5)
C56A Si12 C19 111.2(4)
C55 Si12 C54A 61.0(8)
C56A Si12 C54A 109.6(6)
C19 Si12 C54A 106.9(3)
C55 Si12 C54 110.1(9)
C56A Si12 C54 57.5(7)
C19 Si12 C54 107.4(4)
C54A Si12 C54 55.6(6)
C55 Si12 C56 113.0(8)
C56A Si12 C56 46.0(5)
C19 Si12 C56 106.0(3)
C54A Si12 C56 145.1(4)
C54 Si12 C56 103.0(7)
C55 Si12 C55A 44.4(7)
C56A Si12 C55A 113.6(6)
C19 Si12 C55A 110.1(3)
C54A Si12 C55A 105.0(6)
C54 Si12 C55A 141.6(5)
C56 Si12 C55A 74.1(6)
C5 C1 C2 106.5(3)
C5 C1 Si1 120.3(3)
C2 C1 Si1 131.8(3)
C5 C1 Mn1 73.6(2)
C2 C1 Mn1 73.60(19)
Si1 C1 Mn1 128.26(18)
C3 C2 C1 105.8(3)
C3 C2 Si2 121.2(3)
C1 C2 Si2 132.5(3)
C3 C2 Mn1 74.4(2)
C1 C2 Mn1 70.6(2)
Si2 C2 Mn1 126.09(17)
C4 C3 C2 111.7(3)
C4 C3 Mn1 74.7(2)
C2 C3 Mn1 71.2(2)
C4 C3 H3 124.1
C2 C3 H3 124.1
Mn1 C3 H3 121.4
C3 C4 C5 104.5(3)
C3 C4 Si3 127.9(3)
C5 C4 Si3 126.4(3)
C3 C4 Mn1 71.7(2)
C5 C4 Mn1 69.4(2)
Si3 C4 Mn1 132.66(18)
C1 C5 C4 111.5(3)
C1 C5 Mn1 71.5(2)
C4 C5 Mn1 76.5(2)
C1 C5 H5 124.2
C4 C5 H5 124.2
Mn1 C5 H5 119.3
C10 C6 C7 105.4(3)
C10 C6 Si4 122.2(3)
C7 C6 Si4 131.7(3)
C10 C6 Mn1 72.8(2)
C7 C6 Mn1 71.4(2)
Si4 C6 Mn1 127.16(17)
C8 C7 C6 108.2(3)
C8 C7 Si5 118.7(3)
C6 C7 Si5 132.2(3)
C8 C7 Mn1 73.0(2)
C6 C7 Mn1 73.0(2)
Si5 C7 Mn1 128.16(18)
C8 C7 H7 125.9
C6 C7 H7 125.9
Si5 C7 H7 11.0
Mn1 C7 H7 119.8
C7 C8 C9 109.4(3)
C7 C8 Mn1 72.1(2)
C9 C8 Mn1 74.4(2)
C10 C9 C8 105.3(3)
C10 C9 Si6 128.0(3)
C8 C9 Si6 125.9(3)
C10 C9 Mn1 71.5(2)
C8 C9 Mn1 71.0(2)
Si6 C9 Mn1 130.02(18)
C6 C10 C9 111.7(3)
C6 C10 Mn1 72.8(2)
C9 C10 Mn1 74.1(2)
C6 C10 H10 124.1
C9 C10 H10 124.1
Mn1 C10 H10 120.5
C15 C11 C12 105.2(3)
C15 C11 Si7 122.3(3)
C12 C11 Si7 132.2(3)
C15 C11 Mn2 71.3(2)
C12 C11 Mn2 72.8(2)
Si7 C11 Mn2 124.40(18)
C13 C12 C11 108.7(3)
C13 C12 Si8 117.8(3)
C11 C12 Si8 132.0(3)
C13 C12 Mn2 72.8(2)
C11 C12 Mn2 72.1(2)
Si8 C12 Mn2 131.66(19)
C13 C12 H12 125.7
C11 C12 H12 125.7
Si8 C12 H12 13.0
Mn2 C12 H12 121.2
C12 C13 C14 109.0(3)
C12 C13 Mn2 72.7(2)
C14 C13 Mn2 72.5(2)
C15 C14 C13 106.1(3)
C15 C14 Si9 128.1(3)
C13 C14 Si9 124.7(3)
C15 C14 Mn2 71.3(2)
C13 C14 Mn2 72.9(2)
Si9 C14 Mn2 129.56(19)
C14 C15 C11 111.0(3)
C14 C15 Mn2 73.9(2)
C11 C15 Mn2 73.6(2)
C14 C15 H15 124.5
C11 C15 H15 124.5
Mn2 C15 H15 119.6
C20 C16 C17 105.5(3)
C20 C16 Si10 118.6(3)
C17 C16 Si10 133.9(3)
C20 C16 Mn2 75.7(2)
C17 C16 Mn2 74.1(2)
Si10 C16 Mn2 127.52(18)
C18 C17 C16 108.5(3)
C18 C17 Si11 120.3(3)
C16 C17 Si11 130.8(3)
C18 C17 Mn2 79.0(2)
C16 C17 Mn2 69.6(2)
Si11 C17 Mn2 123.47(17)
C18 C17 H17 125.8
C16 C17 H17 125.8
Si11 C17 H17 7.6
Mn2 C17 H17 117.5
C17 C18 C19 108.9(3)
C17 C18 Mn2 67.2(2)
C19 C18 Mn2 74.9(2)
C20 C19 C18 106.3(3)
C20 C19 Si12 126.9(3)
C18 C19 Si12 126.0(3)
C20 C19 Mn2 67.3(2)
C18 C19 Mn2 72.2(2)
Si12 C19 Mn2 132.79(19)
C19 C20 C16 110.8(3)
C19 C20 Mn2 79.4(2)
C16 C20 Mn2 68.8(2)
C19 C20 H20 124.6
C16 C20 H20 124.6
Mn2 C20 H20 118.7
Si1 C21 H21A 109.5
Si1 C21 H21B 109.5
H21A C21 H21B 109.5
Si1 C21 H21C 109.5
H21A C21 H21C 109.5
H21B C21 H21C 109.5
Si1 C22 H22A 109.5
Si1 C22 H22B 109.5
H22A C22 H22B 109.5
Si1 C22 H22C 109.5
H22A C22 H22C 109.5
H22B C22 H22C 109.5
Si1 C23 H23A 109.5
Si1 C23 H23B 109.5
H23A C23 H23B 109.5
Si1 C23 H23C 109.5
H23A C23 H23C 109.5
H23B C23 H23C 109.5
Si2 C24 H24A 109.5
Si2 C24 H24B 109.5
H24A C24 H24B 109.5
Si2 C24 H24C 109.5
H24A C24 H24C 109.5
H24B C24 H24C 109.5
Si2 C25 H25A 109.5
Si2 C25 H25B 109.5
H25A C25 H25B 109.5
Si2 C25 H25C 109.5
H25A C25 H25C 109.5
H25B C25 H25C 109.5
Si2 C26 H26A 109.5
Si2 C26 H26B 109.5
H26A C26 H26B 109.5
Si2 C26 H26C 109.5
H26A C26 H26C 109.5
H26B C26 H26C 109.5
Si3 C27 H27A 109.5
Si3 C27 H27B 109.5
H27A C27 H27B 109.5
Si3 C27 H27C 109.5
H27A C27 H27C 109.5
H27B C27 H27C 109.5
Si3 C28 H28A 109.5
Si3 C28 H28B 109.5
H28A C28 H28B 109.5
Si3 C28 H28C 109.5
H28A C28 H28C 109.5
H28B C28 H28C 109.5
Si3 C29 H29A 109.5
Si3 C29 H29B 109.5
H29A C29 H29B 109.5
Si3 C29 H29C 109.5
H29A C29 H29C 109.5
H29B C29 H29C 109.5
Si4 C30 H30A 109.5
Si4 C30 H30B 109.5
H30A C30 H30B 109.5
Si4 C30 H30C 109.5
H30A C30 H30C 109.5
H30B C30 H30C 109.5
Si4 C31 H31A 109.5
Si4 C31 H31B 109.5
H31A C31 H31B 109.5
Si4 C31 H31C 109.5
H31A C31 H31C 109.5
H31B C31 H31C 109.5
Si4 C32 H32A 109.5
Si4 C32 H32B 109.5
H32A C32 H32B 109.5
Si4 C32 H32C 109.5
H32A C32 H32C 109.5
H32B C32 H32C 109.5
Si5 C33 H33A 109.5
Si5 C33 H33B 109.5
H33A C33 H33B 109.5
Si5 C33 H33C 109.5
H33A C33 H33C 109.5
H33B C33 H33C 109.5
Si5 C34 H34A 109.5
Si5 C34 H34B 109.5
H34A C34 H34B 109.5
Si5 C34 H34C 109.5
H34A C34 H34C 109.5
H34B C34 H34C 109.5
Si5 C35 H35A 109.5
Si5 C35 H35B 109.5
H35A C35 H35B 109.5
Si5 C35 H35C 109.5
H35A C35 H35C 109.5
H35B C35 H35C 109.5
Si6 C36 H36A 109.5
Si6 C36 H36B 109.5
H36A C36 H36B 109.5
Si6 C36 H36C 109.5
H36A C36 H36C 109.5
H36B C36 H36C 109.5
Si6 C37 H37A 109.5
Si6 C37 H37B 109.5
H37A C37 H37B 109.5
Si6 C37 H37C 109.5
H37A C37 H37C 109.5
H37B C37 H37C 109.5
Si6 C38 H38A 109.5
Si6 C38 H38B 109.5
H38A C38 H38B 109.5
Si6 C38 H38C 109.5
H38A C38 H38C 109.5
H38B C38 H38C 109.5
Si7 C39 H39A 109.5
Si7 C39 H39B 109.5
H39A C39 H39B 109.5
Si7 C39 H39C 109.5
H39A C39 H39C 109.5
H39B C39 H39C 109.5
Si7 C40 H40A 109.5
Si7 C40 H40B 109.5
H40A C40 H40B 109.5
Si7 C40 H40C 109.5
H40A C40 H40C 109.5
H40B C40 H40C 109.5
Si7 C41 H41A 109.5
Si7 C41 H41B 109.5
H41A C41 H41B 109.5
Si7 C41 H41C 109.5
H41A C41 H41C 109.5
H41B C41 H41C 109.5
Si8 C42 H42A 109.5
Si8 C42 H42B 109.5
H42A C42 H42B 109.5
Si8 C42 H42C 109.5
H42A C42 H42C 109.5
H42B C42 H42C 109.5
Si8 C43 H43A 109.5
Si8 C43 H43B 109.5
H43A C43 H43B 109.5
Si8 C43 H43C 109.5
H43A C43 H43C 109.5
H43B C43 H43C 109.5
Si8 C44 H44A 109.5
Si8 C44 H44B 109.5
H44A C44 H44B 109.5
Si8 C44 H44C 109.5
H44A C44 H44C 109.5
H44B C44 H44C 109.5
Si9 C45 H45A 109.5
Si9 C45 H45B 109.5
H45A C45 H45B 109.5
Si9 C45 H45C 109.5
H45A C45 H45C 109.5
H45B C45 H45C 109.5
Si9 C46 H46A 109.5
Si9 C46 H46B 109.5
H46A C46 H46B 109.5
Si9 C46 H46C 109.5
H46A C46 H46C 109.5
H46B C46 H46C 109.5
Si9 C47 H47A 109.5
Si9 C47 H47B 109.5
H47A C47 H47B 109.5
Si9 C47 H47C 109.5
H47A C47 H47C 109.5
H47B C47 H47C 109.5
Si10 C48 H48A 109.5
Si10 C48 H48B 109.5
H48A C48 H48B 109.5
Si10 C48 H48C 109.5
H48A C48 H48C 109.5
H48B C48 H48C 109.5
Si10 C49 H49A 109.5
Si10 C49 H49B 109.5
H49A C49 H49B 109.5
Si10 C49 H49C 109.5
H49A C49 H49C 109.5
H49B C49 H49C 109.5
Si10 C50 H50A 109.5
Si10 C50 H50B 109.5
H50A C50 H50B 109.5
Si10 C50 H50C 109.5
H50A C50 H50C 109.5
H50B C50 H50C 109.5
Si11 C51 H51A 109.5
Si11 C51 H51B 109.5
H51A C51 H51B 109.5
Si11 C51 H51C 109.5
H51A C51 H51C 109.5
H51B C51 H51C 109.5
Si11 C52 H52A 109.5
Si11 C52 H52B 109.5
H52A C52 H52B 109.5
Si11 C52 H52C 109.5
H52A C52 H52C 109.5
H52B C52 H52C 109.5
Si11 C53 H53A 109.5
Si11 C53 H53B 109.5
H53A C53 H53B 109.5
Si11 C53 H53C 109.5
H53A C53 H53C 109.5
H53B C53 H53C 109.5
Si12 C54 H54A 109.5
Si12 C54 H54B 109.5
Si12 C54 H54C 109.5
Si12 C55 H55A 109.5
Si12 C55 H55B 109.5
Si12 C55 H55C 109.5
Si12 C56 H56A 109.5
Si12 C56 H56B 109.5
Si12 C56 H56C 109.5
Si12 C54A H54D 109.5
Si12 C54A H54E 109.5
H54D C54A H54E 109.5
Si12 C54A H54F 109.5
H54D C54A H54F 109.5
H54E C54A H54F 109.5
Si12 C55A H55D 109.5
Si12 C55A H55E 109.5
H55D C55A H55E 109.5
Si12 C55A H55F 109.5
H55D C55A H55F 109.5
H55E C55A H55F 109.5
Si12 C56A H56D 109.5
Si12 C56A H56E 109.5
H56D C56A H56E 109.5
Si12 C56A H56F 109.5
H56D C56A H56F 109.5
H56E C56A H56F 109.5

loop_
_geom_bond_atom_site_label_1
_geom_bond_atom_site_label_2
_geom_bond_distance
Mn1 C1 2.350(4)
Mn1 C7 2.370(4)
Mn1 C5 2.378(4)
Mn1 C8 2.382(4)
Mn1 C2 2.391(3)
Mn1 C10 2.392(4)
Mn1 C6 2.392(4)
Mn1 C9 2.426(4)
Mn1 C3 2.431(4)
Mn1 C4 2.470(4)
Mn2 C16 2.291(4)
Mn2 C17 2.350(3)
Mn2 C15 2.359(4)
Mn2 C20 2.381(4)
Mn2 C11 2.389(4)
Mn2 C14 2.393(4)
Mn2 C12 2.397(4)
Mn2 C13 2.398(4)
Mn2 C18 2.502(4)
Mn2 C19 2.536(4)
Si1 C21 1.866(4)
Si1 C1 1.866(4)
Si1 C23 1.871(4)
Si1 C22 1.875(4)
Si2 C25 1.862(4)
Si2 C24 1.863(4)
Si2 C26 1.866(4)
Si2 C2 1.870(4)
Si3 C28 1.848(4)
Si3 C4 1.860(4)
Si3 C29 1.861(4)
Si3 C27 1.870(4)
Si4 C30 1.855(4)
Si4 C32 1.861(4)
Si4 C6 1.865(4)
Si4 C31 1.873(4)
Si5 C33 1.845(4)
Si5 C34 1.865(4)
Si5 C35 1.867(4)
Si5 C7 1.888(4)
Si6 C37 1.837(5)
Si6 C38 1.845(4)
Si6 C9 1.856(4)
Si6 C36 1.857(6)
Si7 C40 1.855(4)
Si7 C41 1.857(5)
Si7 C39 1.857(4)
Si7 C11 1.862(4)
Si8 C44 1.859(5)
Si8 C42 1.860(4)
Si8 C43 1.861(4)
Si8 C12 1.893(4)
Si9 C46 1.855(5)
Si9 C47 1.859(5)
Si9 C45 1.860(4)
Si9 C14 1.864(4)
Si10 C50 1.857(4)
Si10 C48 1.864(4)
Si10 C16 1.867(4)
Si10 C49 1.868(4)
Si11 C51 1.855(4)
Si11 C52 1.864(4)
Si11 C53 1.864(4)
Si11 C17 1.887(4)
Si12 C55 1.720(12)
Si12 C56A 1.749(10)
Si12 C19 1.862(4)
Si12 C54A 1.877(8)
Si12 C54 1.889(12)
Si12 C56 1.898(8)
Si12 C55A 1.904(10)
C1 C5 1.418(5)
C1 C2 1.459(5)
C2 C3 1.426(5)
C3 C4 1.419(5)
C3 H3 0.9500
C4 C5 1.425(5)
C5 H5 0.9500
C6 C10 1.415(5)
C6 C7 1.455(5)
C7 C8 1.423(5)
C7 H7 0.9500
C8 C9 1.434(5)
C9 C10 1.427(5)
C10 H10 0.9500
C11 C15 1.430(5)
C11 C12 1.444(5)
C12 C13 1.421(5)
C12 H12 0.9500
C13 C14 1.427(5)
C14 C15 1.419(5)
C15 H15 0.9500
C16 C20 1.428(5)
C16 C17 1.444(5)
C17 C18 1.419(5)
C17 H17 0.9500
C18 C19 1.429(5)
C19 C20 1.415(5)
C20 H20 0.9500
C21 H21A 0.9800
C21 H21B 0.9800
C21 H21C 0.9800
C22 H22A 0.9800
C22 H22B 0.9800
C22 H22C 0.9800
C23 H23A 0.9800
C23 H23B 0.9800
C23 H23C 0.9800
C24 H24A 0.9800
C24 H24B 0.9800
C24 H24C 0.9800
C25 H25A 0.9800
C25 H25B 0.9800
C25 H25C 0.9800
C26 H26A 0.9800
C26 H26B 0.9800
C26 H26C 0.9800
C27 H27A 0.9800
C27 H27B 0.9800
C27 H27C 0.9800
C28 H28A 0.9800
C28 H28B 0.9800
C28 H28C 0.9800
C29 H29A 0.9800
C29 H29B 0.9800
C29 H29C 0.9800
C30 H30A 0.9800
C30 H30B 0.9800
C30 H30C 0.9800
C31 H31A 0.9800
C31 H31B 0.9800
C31 H31C 0.9800
C32 H32A 0.9800
C32 H32B 0.9800
C32 H32C 0.9800
C33 H33A 0.9800
C33 H33B 0.9800
C33 H33C 0.9800
C34 H34A 0.9800
C34 H34B 0.9800
C34 H34C 0.9800
C35 H35A 0.9800
C35 H35B 0.9800
C35 H35C 0.9800
C36 H36A 0.9800
C36 H36B 0.9800
C36 H36C 0.9800
C37 H37A 0.9800
C37 H37B 0.9800
C37 H37C 0.9800
C38 H38A 0.9800
C38 H38B 0.9800
C38 H38C 0.9800
C39 H39A 0.9800
C39 H39B 0.9800
C39 H39C 0.9800
C40 H40A 0.9800
C40 H40B 0.9800
C40 H40C 0.9800
C41 H41A 0.9800
C41 H41B 0.9800
C41 H41C 0.9800
C42 H42A 0.9800
C42 H42B 0.9800
C42 H42C 0.9800
C43 H43A 0.9800
C43 H43B 0.9800
C43 H43C 0.9800
C44 H44A 0.9800
C44 H44B 0.9800
C44 H44C 0.9800
C45 H45A 0.9800
C45 H45B 0.9800
C45 H45C 0.9800
C46 H46A 0.9800
C46 H46B 0.9800
C46 H46C 0.9800
C47 H47A 0.9800
C47 H47B 0.9800
C47 H47C 0.9800
C48 H48A 0.9800
C48 H48B 0.9800
C48 H48C 0.9800
C49 H49A 0.9800
C49 H49B 0.9800
C49 H49C 0.9800
C50 H50A 0.9800
C50 H50B 0.9800
C50 H50C 0.9800
C51 H51A 0.9800
C51 H51B 0.9800
C51 H51C 0.9800
C52 H52A 0.9800
C52 H52B 0.9800
C52 H52C 0.9800
C53 H53A 0.9800
C53 H53B 0.9800
C53 H53C 0.9800
C54 H54A 0.9800
C54 H54B 0.9800
C54 H54C 0.9800
C55 H55A 0.9800
C55 H55B 0.9800
C55 H55C 0.9800
C56 H56A 0.9800
C56 H56B 0.9800
C56 H56C 0.9800
C54A H54D 0.9800
C54A H54E 0.9800
C54A H54F 0.9800
C55A H55D 0.9800
C55A H55E 0.9800
C55A H55F 0.9800
C56A H56D 0.9800
C56A H56E 0.9800
C56A H56F 0.9800

loop_
_geom_torsion_atom_site_label_1
_geom_torsion_atom_site_label_2
_geom_torsion_atom_site_label_3
_geom_torsion_atom_site_label_4
_geom_torsion
C21 Si1 C1 C5 -91.3(3)
C23 Si1 C1 C5 144.1(3)
C22 Si1 C1 C5 24.9(4)
C21 Si1 C1 C2 73.2(4)
C23 Si1 C1 C2 -51.4(4)
C22 Si1 C1 C2 -170.5(3)
C21 Si1 C1 Mn1 176.1(2)
C23 Si1 C1 Mn1 51.5(3)
C22 Si1 C1 Mn1 -67.6(3)
C7 Mn1 C1 C5 -124.4(2)
C8 Mn1 C1 C5 -174.7(2)
C2 Mn1 C1 C5 113.2(3)
C10 Mn1 C1 C5 -10.6(5)
C6 Mn1 C1 C5 -73.1(3)
C9 Mn1 C1 C5 119.7(4)
C3 Mn1 C1 C5 75.3(2)
C4 Mn1 C1 C5 35.4(2)
C7 Mn1 C1 C2 122.4(2)
C5 Mn1 C1 C2 -113.2(3)
C8 Mn1 C1 C2 72.1(3)
C10 Mn1 C1 C2 -123.8(4)
C6 Mn1 C1 C2 173.6(2)
C9 Mn1 C1 C2 6.5(5)
C3 Mn1 C1 C2 -37.90(19)
C4 Mn1 C1 C2 -77.8(2)
C7 Mn1 C1 Si1 -8.5(3)
C5 Mn1 C1 Si1 116.0(3)
C8 Mn1 C1 Si1 -58.7(3)
C2 Mn1 C1 Si1 -130.8(3)
C10 Mn1 C1 Si1 105.4(4)
C6 Mn1 C1 Si1 42.8(3)
C9 Mn1 C1 Si1 -124.3(4)
C3 Mn1 C1 Si1 -168.7(3)
C4 Mn1 C1 Si1 151.4(3)
C5 C1 C2 C3 -0.2(4)
Si1 C1 C2 C3 -166.3(3)
Mn1 C1 C2 C3 66.6(2)
C5 C1 C2 Si2 171.6(3)
Si1 C1 C2 Si2 5.5(6)
Mn1 C1 C2 Si2 -121.6(3)
C5 C1 C2 Mn1 -66.8(2)
Si1 C1 C2 Mn1 127.1(3)
C25 Si2 C2 C3 -107.1(3)
C24 Si2 C2 C3 12.9(3)
C26 Si2 C2 C3 129.6(3)
C25 Si2 C2 C1 82.1(4)
C24 Si2 C2 C1 -157.8(3)
C26 Si2 C2 C1 -41.1(4)
C25 Si2 C2 Mn1 -14.2(3)
C24 Si2 C2 Mn1 105.9(2)
C26 Si2 C2 Mn1 -137.5(2)
C1 Mn1 C2 C3 -113.5(3)
C7 Mn1 C2 C3 149.9(2)
C5 Mn1 C2 C3 -75.1(2)
C8 Mn1 C2 C3 110.6(2)
C10 Mn1 C2 C3 33.3(4)
C6 Mn1 C2 C3 -162.9(12)
C9 Mn1 C2 C3 69.1(2)
C4 Mn1 C2 C3 -34.53(19)
C7 Mn1 C2 C1 -96.6(3)
C5 Mn1 C2 C1 38.42(19)
C8 Mn1 C2 C1 -135.9(2)
C10 Mn1 C2 C1 146.8(2)
C6 Mn1 C2 C1 -49.4(13)
C9 Mn1 C2 C1 -177.38(19)
C3 Mn1 C2 C1 113.5(3)
C4 Mn1 C2 C1 79.0(2)
C1 Mn1 C2 Si2 129.0(3)
C7 Mn1 C2 Si2 32.4(3)
C5 Mn1 C2 Si2 167.5(3)
C8 Mn1 C2 Si2 -6.8(3)
C10 Mn1 C2 Si2 -84.1(3)
C6 Mn1 C2 Si2 79.7(13)
C9 Mn1 C2 Si2 -48.3(3)
C3 Mn1 C2 Si2 -117.5(3)
C4 Mn1 C2 Si2 -152.0(3)
C1 C2 C3 C4 0.2(4)
Si2 C2 C3 C4 -172.8(3)
Mn1 C2 C3 C4 64.2(3)
C1 C2 C3 Mn1 -64.0(2)
Si2 C2 C3 Mn1 123.1(2)
C1 Mn1 C3 C4 -80.4(2)
C7 Mn1 C3 C4 152.0(3)
C5 Mn1 C3 C4 -38.3(2)
C8 Mn1 C3 C4 146.8(2)
C2 Mn1 C3 C4 -119.9(3)
C10 Mn1 C3 C4 78.0(2)
C6 Mn1 C3 C4 56.9(3)
C9 Mn1 C3 C4 113.7(2)
C1 Mn1 C3 C2 39.5(2)
C7 Mn1 C3 C2 -88.1(4)
C5 Mn1 C3 C2 81.6(2)
C8 Mn1 C3 C2 -93.3(2)
C10 Mn1 C3 C2 -162.1(2)
C6 Mn1 C3 C2 176.8(2)
C9 Mn1 C3 C2 -126.4(2)
C4 Mn1 C3 C2 119.9(3)
C2 C3 C4 C5 -0.1(4)
Mn1 C3 C4 C5 62.0(2)
C2 C3 C4 Si3 167.6(3)
Mn1 C3 C4 Si3 -130.3(3)
C2 C3 C4 Mn1 -62.1(3)
C28 Si3 C4 C3 -15.6(4)
C29 Si3 C4 C3 106.1(4)
C27 Si3 C4 C3 -135.3(3)
C28 Si3 C4 C5 149.6(3)
C29 Si3 C4 C5 -88.8(4)
C27 Si3 C4 C5 29.8(4)
C28 Si3 C4 Mn1 -115.6(3)
C29 Si3 C4 Mn1 6.0(3)
C27 Si3 C4 Mn1 124.6(3)
C1 Mn1 C4 C3 77.8(2)
C7 Mn1 C4 C3 -153.2(3)
C5 Mn1 C4 C3 114.0(3)
C8 Mn1 C4 C3 -62.7(3)
C2 Mn1 C4 C3 35.3(2)
C10 Mn1 C4 C3 -116.3(2)
C6 Mn1 C4 C3 -149.8(2)
C9 Mn1 C4 C3 -80.3(2)
C1 Mn1 C4 C5 -36.2(2)
C7 Mn1 C4 C5 92.8(4)
C8 Mn1 C4 C5 -176.8(2)
C2 Mn1 C4 C5 -78.7(2)
C10 Mn1 C4 C5 129.7(2)
C6 Mn1 C4 C5 96.2(2)
C9 Mn1 C4 C5 165.7(2)
C3 Mn1 C4 C5 -114.0(3)
C1 Mn1 C4 Si3 -157.2(3)
C7 Mn1 C4 Si3 -28.1(5)
C5 Mn1 C4 Si3 -121.0(3)
C8 Mn1 C4 Si3 62.3(4)
C2 Mn1 C4 Si3 160.3(3)
C10 Mn1 C4 Si3 8.7(3)
C6 Mn1 C4 Si3 -24.8(3)
C9 Mn1 C4 Si3 44.7(3)
C3 Mn1 C4 Si3 125.0(4)
C2 C1 C5 C4 0.1(4)
Si1 C1 C5 C4 168.2(3)
Mn1 C1 C5 C4 -66.7(3)
C2 C1 C5 Mn1 66.8(2)
Si1 C1 C5 Mn1 -125.1(3)
C3 C4 C5 C1 0.0(4)
Si3 C4 C5 C1 -168.0(3)
Mn1 C4 C5 C1 63.6(3)
C3 C4 C5 Mn1 -63.6(2)
Si3 C4 C5 Mn1 128.5(3)
C7 Mn1 C5 C1 93.9(3)
C8 Mn1 C5 C1 42.5(15)
C2 Mn1 C5 C1 -39.5(2)
C10 Mn1 C5 C1 175.8(2)
C6 Mn1 C5 C1 134.3(2)
C9 Mn1 C5 C1 -144.7(2)
C3 Mn1 C5 C1 -80.8(2)
C4 Mn1 C5 C1 -118.5(3)
C1 Mn1 C5 C4 118.5(3)
C7 Mn1 C5 C4 -147.5(2)
C8 Mn1 C5 C4 161.0(14)
C2 Mn1 C5 C4 79.1(2)
C10 Mn1 C5 C4 -65.7(2)
C6 Mn1 C5 C4 -107.2(2)
C9 Mn1 C5 C4 -26.1(4)
C3 Mn1 C5 C4 37.7(2)
C30 Si4 C6 C10 123.5(3)
C32 Si4 C6 C10 -112.5(3)
C31 Si4 C6 C10 6.9(4)
C30 Si4 C6 C7 -46.2(4)
C32 Si4 C6 C7 77.7(4)
C31 Si4 C6 C7 -162.8(3)
C30 Si4 C6 Mn1 -144.2(2)
C32 Si4 C6 Mn1 -20.3(3)
C31 Si4 C6 Mn1 99.2(2)
C1 Mn1 C6 C10 149.6(2)
C7 Mn1 C6 C10 -113.4(3)
C5 Mn1 C6 C10 109.5(2)
C8 Mn1 C6 C10 -76.3(2)
C2 Mn1 C6 C10 -166.0(12)
C9 Mn1 C6 C10 -35.3(2)
C3 Mn1 C6 C10 33.8(3)
C4 Mn1 C6 C10 68.5(2)
C1 Mn1 C6 C7 -96.9(3)
C5 Mn1 C6 C7 -137.1(2)
C8 Mn1 C6 C7 37.1(2)
C2 Mn1 C6 C7 -52.6(13)
C10 Mn1 C6 C7 113.4(3)
C9 Mn1 C6 C7 78.1(2)
C3 Mn1 C6 C7 147.2(2)
C4 Mn1 C6 C7 -178.11(19)
C1 Mn1 C6 Si4 31.8(3)
C7 Mn1 C6 Si4 128.8(3)
C5 Mn1 C6 Si4 -8.3(3)
C8 Mn1 C6 Si4 165.9(3)
C2 Mn1 C6 Si4 76.2(13)
C10 Mn1 C6 Si4 -117.8(3)
C9 Mn1 C6 Si4 -153.1(3)
C3 Mn1 C6 Si4 -84.0(3)
C4 Mn1 C6 Si4 -49.3(3)
C10 C6 C7 C8 0.3(4)
Si4 C6 C7 C8 171.3(3)
Mn1 C6 C7 C8 -65.1(3)
C10 C6 C7 Si5 -168.1(3)
Si4 C6 C7 Si5 2.9(6)
Mn1 C6 C7 Si5 126.5(3)
C10 C6 C7 Mn1 65.4(2)
Si4 C6 C7 Mn1 -123.6(3)
C33 Si5 C7 C8 150.0(3)
C34 Si5 C7 C8 -87.5(3)
C35 Si5 C7 C8 27.8(3)
C33 Si5 C7 C6 -42.5(4)
C34 Si5 C7 C6 79.9(4)
C35 Si5 C7 C6 -164.8(3)
C33 Si5 C7 Mn1 59.7(3)
C34 Si5 C7 Mn1 -177.8(2)
C35 Si5 C7 Mn1 -62.5(3)
C1 Mn1 C7 C8 -122.8(2)
C5 Mn1 C7 C8 -173.3(2)
C2 Mn1 C7 C8 -71.0(3)
C10 Mn1 C7 C8 77.7(2)
C6 Mn1 C7 C8 115.7(3)
C9 Mn1 C7 C8 36.7(2)
C3 Mn1 C7 C8 -7.2(5)
C4 Mn1 C7 C8 120.4(4)
C1 Mn1 C7 C6 121.5(2)
C5 Mn1 C7 C6 71.0(3)
C8 Mn1 C7 C6 -115.7(3)
C2 Mn1 C7 C6 173.3(2)
C10 Mn1 C7 C6 -38.03(19)
C9 Mn1 C7 C6 -79.0(2)
C3 Mn1 C7 C6 -123.0(4)
C4 Mn1 C7 C6 4.7(5)
C1 Mn1 C7 Si5 -9.3(3)
C5 Mn1 C7 Si5 -59.8(3)
C8 Mn1 C7 Si5 113.4(3)
C2 Mn1 C7 Si5 42.4(3)
C10 Mn1 C7 Si5 -168.9(3)
C6 Mn1 C7 Si5 -130.8(3)
C9 Mn1 C7 Si5 150.1(3)
C3 Mn1 C7 Si5 106.2(4)
C4 Mn1 C7 Si5 -126.1(3)
C6 C7 C8 C9 -0.5(4)
Si5 C7 C8 C9 169.7(3)
Mn1 C7 C8 C9 -65.6(3)
C6 C7 C8 Mn1 65.1(2)
Si5 C7 C8 Mn1 -124.7(2)
C1 Mn1 C8 C7 95.1(3)
C5 Mn1 C8 C7 56.9(15)
C2 Mn1 C8 C7 135.8(2)
C10 Mn1 C8 C7 -78.9(2)
C6 Mn1 C8 C7 -37.9(2)
C9 Mn1 C8 C7 -116.9(3)
C3 Mn1 C8 C7 177.2(2)
C4 Mn1 C8 C7 -144.9(2)
C1 Mn1 C8 C9 -148.0(2)
C7 Mn1 C8 C9 116.9(3)
C5 Mn1 C8 C9 173.7(14)
C2 Mn1 C8 C9 -107.3(2)
C10 Mn1 C8 C9 38.0(2)
C6 Mn1 C8 C9 78.9(2)
C3 Mn1 C8 C9 -66.0(2)
C4 Mn1 C8 C9 -28.0(4)
C7 C8 C9 C10 0.4(4)
Mn1 C8 C9 C10 -63.7(2)
C7 C8 C9 Si6 -169.7(3)
Mn1 C8 C9 Si6 126.2(3)
C7 C8 C9 Mn1 64.1(3)
C37 Si6 C9 C10 -89.9(4)
C38 Si6 C9 C10 152.5(3)
C36 Si6 C9 C10 33.1(4)
C37 Si6 C9 C8 78.0(4)
C38 Si6 C9 C8 -39.6(4)
C36 Si6 C9 C8 -159.0(4)
C37 Si6 C9 Mn1 172.7(3)
C38 Si6 C9 Mn1 55.1(3)
C36 Si6 C9 Mn1 -64.3(3)
C1 Mn1 C9 C10 -154.3(3)
C7 Mn1 C9 C10 77.4(2)
C5 Mn1 C9 C10 -64.7(3)
C8 Mn1 C9 C10 114.2(3)
C2 Mn1 C9 C10 -149.7(2)
C6 Mn1 C9 C10 35.3(2)
C3 Mn1 C9 C10 -116.0(2)
C4 Mn1 C9 C10 -80.9(2)
C1 Mn1 C9 C8 91.5(4)
C7 Mn1 C9 C8 -36.9(2)
C5 Mn1 C9 C8 -178.9(2)
C2 Mn1 C9 C8 96.1(2)
C10 Mn1 C9 C8 -114.2(3)
C6 Mn1 C9 C8 -79.0(2)
C3 Mn1 C9 C8 129.8(2)
C4 Mn1 C9 C8 164.8(2)
C1 Mn1 C9 Si6 -29.8(5)
C7 Mn1 C9 Si6 -158.2(3)
C5 Mn1 C9 Si6 59.8(4)
C8 Mn1 C9 Si6 -121.3(3)
C2 Mn1 C9 Si6 -25.2(3)
C10 Mn1 C9 Si6 124.4(4)
C6 Mn1 C9 Si6 159.7(3)
C3 Mn1 C9 Si6 8.5(3)
C4 Mn1 C9 Si6 43.5(3)
C7 C6 C10 C9 0.0(4)
Si4 C6 C10 C9 -172.1(3)
Mn1 C6 C10 C9 64.4(3)
C7 C6 C10 Mn1 -64.4(2)
Si4 C6 C10 Mn1 123.5(3)
C8 C9 C10 C6 -0.2(4)
Si6 C9 C10 C6 169.6(3)
Mn1 C9 C10 C6 -63.6(3)
C8 C9 C10 Mn1 63.4(2)
Si6 C9 C10 Mn1 -126.8(3)
C1 Mn1 C10 C6 -87.1(4)
C7 Mn1 C10 C6 39.4(2)
C5 Mn1 C10 C6 -94.6(2)
C8 Mn1 C10 C6 81.1(2)
C2 Mn1 C10 C6 177.4(2)
C9 Mn1 C10 C6 119.4(3)
C3 Mn1 C10 C6 -161.78(19)
C4 Mn1 C10 C6 -127.1(2)
C1 Mn1 C10 C9 153.5(4)
C7 Mn1 C10 C9 -80.0(2)
C5 Mn1 C10 C9 146.0(2)
C8 Mn1 C10 C9 -38.3(2)
C2 Mn1 C10 C9 58.0(3)
C6 Mn1 C10 C9 -119.4(3)
C3 Mn1 C10 C9 78.8(2)
C4 Mn1 C10 C9 113.5(2)
C40 Si7 C11 C15 -5.9(4)
C41 Si7 C11 C15 -123.1(3)
C39 Si7 C11 C15 112.3(3)
C40 Si7 C11 C12 167.7(4)
C41 Si7 C11 C12 50.5(4)
C39 Si7 C11 C12 -74.1(4)
C40 Si7 C11 Mn2 -94.4(3)
C41 Si7 C11 Mn2 148.4(2)
C39 Si7 C11 Mn2 23.7(3)
C16 Mn2 C11 C15 -153.3(2)
C17 Mn2 C11 C15 133(3)
C20 Mn2 C11 C15 -111.4(2)
C14 Mn2 C11 C15 35.9(2)
C12 Mn2 C11 C15 113.3(3)
C13 Mn2 C11 C15 76.8(2)
C18 Mn2 C11 C15 -34.1(4)
C19 Mn2 C11 C15 -70.7(3)
C16 Mn2 C11 C12 93.5(3)
C17 Mn2 C11 C12 20(3)
C15 Mn2 C11 C12 -113.3(3)
C20 Mn2 C11 C12 135.4(2)
C14 Mn2 C11 C12 -77.3(2)
C13 Mn2 C11 C12 -36.4(2)
C18 Mn2 C11 C12 -147.4(2)
C19 Mn2 C11 C12 176.01(19)
C16 Mn2 C11 Si7 -36.4(3)
C17 Mn2 C11 Si7 -110(3)
C15 Mn2 C11 Si7 116.9(3)
C20 Mn2 C11 Si7 5.5(3)
C14 Mn2 C11 Si7 152.8(3)
C12 Mn2 C11 Si7 -129.8(3)
C13 Mn2 C11 Si7 -166.3(3)
C18 Mn2 C11 Si7 82.8(3)
C19 Mn2 C11 Si7 46.2(3)
C15 C11 C12 C13 -0.4(4)
Si7 C11 C12 C13 -174.8(3)
Mn2 C11 C12 C13 64.0(3)
C15 C11 C12 Si8 165.1(3)
Si7 C11 C12 Si8 -9.3(6)
Mn2 C11 C12 Si8 -130.5(3)
C15 C11 C12 Mn2 -64.4(2)
Si7 C11 C12 Mn2 121.2(3)
C44 Si8 C12 C13 -28.0(4)
C42 Si8 C12 C13 -149.3(3)
C43 Si8 C12 C13 88.6(3)
C44 Si8 C12 C11 167.6(4)
C42 Si8 C12 C11 46.3(4)
C43 Si8 C12 C11 -75.8(4)
C44 Si8 C12 Mn2 63.2(3)
C42 Si8 C12 Mn2 -58.1(3)
C43 Si8 C12 Mn2 179.8(2)
C16 Mn2 C12 C13 117.4(2)
C17 Mn2 C12 C13 64.6(3)
C15 Mn2 C12 C13 -78.1(2)
C20 Mn2 C12 C13 169.1(2)
C11 Mn2 C12 C13 -116.9(3)
C14 Mn2 C12 C13 -36.7(2)
C18 Mn2 C12 C13 -0.8(5)
C19 Mn2 C12 C13 -126.9(4)
C16 Mn2 C12 C11 -125.6(2)
C17 Mn2 C12 C11 -178.4(2)
C15 Mn2 C12 C11 38.8(2)
C20 Mn2 C12 C11 -73.9(3)
C14 Mn2 C12 C11 80.2(2)
C13 Mn2 C12 C11 116.9(3)
C18 Mn2 C12 C11 116.1(4)
C19 Mn2 C12 C11 -9.9(5)
C16 Mn2 C12 Si8 5.2(3)
C17 Mn2 C12 Si8 -47.6(3)
C15 Mn2 C12 Si8 169.6(3)
C20 Mn2 C12 Si8 56.9(4)
C11 Mn2 C12 Si8 130.8(4)
C14 Mn2 C12 Si8 -149.0(3)
C13 Mn2 C12 Si8 -112.2(4)
C18 Mn2 C12 Si8 -113.0(4)
C19 Mn2 C12 Si8 120.9(4)
C11 C12 C13 C14 0.3(4)
Si8 C12 C13 C14 -167.6(3)
Mn2 C12 C13 C14 63.9(3)
C11 C12 C13 Mn2 -63.6(3)
Si8 C12 C13 Mn2 128.6(2)
C16 Mn2 C13 C12 -98.8(3)
C17 Mn2 C13 C12 -140.2(2)
C15 Mn2 C13 C12 78.8(2)
C20 Mn2 C13 C12 -68.5(11)
C11 Mn2 C13 C12 37.1(2)
C14 Mn2 C13 C12 117.1(3)
C18 Mn2 C13 C12 179.7(2)
C19 Mn2 C13 C12 145.1(3)
C16 Mn2 C13 C14 144.1(2)
C17 Mn2 C13 C14 102.7(2)
C15 Mn2 C13 C14 -38.2(2)
C20 Mn2 C13 C14 174.4(10)
C11 Mn2 C13 C14 -79.9(2)
C12 Mn2 C13 C14 -117.1(3)
C18 Mn2 C13 C14 62.6(3)
C19 Mn2 C13 C14 28.1(4)
C12 C13 C14 C15 0.0(4)
Mn2 C13 C14 C15 64.0(3)
C12 C13 C14 Si9 169.3(3)
Mn2 C13 C14 Si9 -126.7(3)
C12 C13 C14 Mn2 -64.0(3)
C46 Si9 C14 C15 -175.5(3)
C47 Si9 C14 C15 -53.7(4)
C45 Si9 C14 C15 65.2(4)
C46 Si9 C14 C13 17.6(4)
C47 Si9 C14 C13 139.4(3)
C45 Si9 C14 C13 -101.7(4)
C46 Si9 C14 Mn2 -78.6(3)
C47 Si9 C14 Mn2 43.2(3)
C45 Si9 C14 Mn2 162.1(3)
C16 Mn2 C14 C15 158.1(3)
C17 Mn2 C14 C15 147.0(2)
C20 Mn2 C14 C15 67.2(4)
C11 Mn2 C14 C15 -36.2(2)
C12 Mn2 C14 C15 -77.7(2)
C13 Mn2 C14 C15 -114.3(3)
C18 Mn2 C14 C15 113.2(2)
C19 Mn2 C14 C15 80.1(2)
C16 Mn2 C14 C13 -87.7(4)
C17 Mn2 C14 C13 -98.8(2)
C15 Mn2 C14 C13 114.3(3)
C20 Mn2 C14 C13 -178.5(3)
C11 Mn2 C14 C13 78.0(2)
C12 Mn2 C14 C13 36.5(2)
C18 Mn2 C14 C13 -132.5(2)
C19 Mn2 C14 C13 -165.6(2)
C16 Mn2 C14 Si9 33.6(5)
C17 Mn2 C14 Si9 22.5(3)
C15 Mn2 C14 Si9 -124.5(4)
C20 Mn2 C14 Si9 -57.3(4)
C11 Mn2 C14 Si9 -160.7(3)
C12 Mn2 C14 Si9 157.8(3)
C13 Mn2 C14 Si9 121.2(4)
C18 Mn2 C14 Si9 -11.2(3)
C19 Mn2 C14 Si9 -44.4(3)
C13 C14 C15 C11 -0.2(4)
Si9 C14 C15 C11 -169.0(3)
Mn2 C14 C15 C11 64.8(3)
C13 C14 C15 Mn2 -65.1(3)
Si9 C14 C15 Mn2 126.1(3)
C12 C11 C15 C14 0.4(4)
Si7 C11 C15 C14 175.5(3)
Mn2 C11 C15 C14 -65.0(3)
C12 C11 C15 Mn2 65.4(2)
Si7 C11 C15 Mn2 -119.5(3)
C16 Mn2 C15 C14 -147.6(4)
C17 Mn2 C15 C14 -58.1(3)
C20 Mn2 C15 C14 -146.8(2)
C11 Mn2 C15 C14 118.3(3)
C12 Mn2 C15 C14 79.4(2)
C13 Mn2 C15 C14 38.1(2)
C18 Mn2 C15 C14 -80.7(2)
C19 Mn2 C15 C14 -115.6(2)
C16 Mn2 C15 C11 94.2(5)
C17 Mn2 C15 C11 -176.3(2)
C20 Mn2 C15 C11 95.0(2)
C14 Mn2 C15 C11 -118.3(3)
C12 Mn2 C15 C11 -38.9(2)
C13 Mn2 C15 C11 -80.1(2)
C18 Mn2 C15 C11 161.0(2)
C19 Mn2 C15 C11 126.1(2)
C50 Si10 C16 C20 77.5(3)
C48 Si10 C16 C20 -159.9(3)
C49 Si10 C16 C20 -38.2(4)
C50 Si10 C16 C17 -83.8(4)
C48 Si10 C16 C17 38.8(4)
C49 Si10 C16 C17 160.5(4)
C50 Si10 C16 Mn2 171.1(2)
C48 Si10 C16 Mn2 -66.3(3)
C49 Si10 C16 Mn2 55.4(3)
C17 Mn2 C16 C20 -111.0(3)
C15 Mn2 C16 C20 1.1(6)
C11 Mn2 C16 C20 73.5(3)
C14 Mn2 C16 C20 -127.1(4)
C12 Mn2 C16 C20 124.5(2)
C13 Mn2 C16 C20 173.8(2)
C18 Mn2 C16 C20 -74.3(2)
C19 Mn2 C16 C20 -35.1(2)
C15 Mn2 C16 C17 112.1(5)
C20 Mn2 C16 C17 111.0(3)
C11 Mn2 C16 C17 -175.5(2)
C14 Mn2 C16 C17 -16.1(4)
C12 Mn2 C16 C17 -124.4(2)
C13 Mn2 C16 C17 -75.1(3)
C18 Mn2 C16 C17 36.72(18)
C19 Mn2 C16 C17 75.9(2)
C17 Mn2 C16 Si10 133.7(3)
C15 Mn2 C16 Si10 -114.2(4)
C20 Mn2 C16 Si10 -115.3(3)
C11 Mn2 C16 Si10 -41.8(3)
C14 Mn2 C16 Si10 117.6(3)
C12 Mn2 C16 Si10 9.3(3)
C13 Mn2 C16 Si10 58.6(3)
C18 Mn2 C16 Si10 170.4(3)
C19 Mn2 C16 Si10 -150.4(3)
C20 C16 C17 C18 -0.4(4)
Si10 C16 C17 C18 162.6(3)
Mn2 C16 C17 C18 -70.2(3)
C20 C16 C17 Si11 -173.0(3)
Si10 C16 C17 Si11 -10.1(6)
Mn2 C16 C17 Si11 117.2(3)
C20 C16 C17 Mn2 69.8(2)
Si10 C16 C17 Mn2 -127.2(3)
C51 Si11 C17 C18 124.1(3)
C52 Si11 C17 C18 -112.5(3)
C53 Si11 C17 C18 3.6(3)
C51 Si11 C17 C16 -64.0(4)
C52 Si11 C17 C16 59.5(4)
C53 Si11 C17 C16 175.6(3)
C51 Si11 C17 Mn2 27.2(3)
C52 Si11 C17 Mn2 150.6(2)
C53 Si11 C17 Mn2 -93.3(2)
C16 Mn2 C17 C18 114.6(3)
C15 Mn2 C17 C18 -38.1(3)
C20 Mn2 C17 C18 74.8(2)
C11 Mn2 C17 C18 -168(2)
C14 Mn2 C17 C18 -72.6(2)
C12 Mn2 C17 C18 -149.5(2)
C13 Mn2 C17 C18 -113.2(2)
C19 Mn2 C17 C18 34.9(2)
C15 Mn2 C17 C16 -152.7(2)
C20 Mn2 C17 C16 -39.9(2)
C11 Mn2 C17 C16 77(3)
C14 Mn2 C17 C16 172.7(2)
C12 Mn2 C17 C16 95.8(3)
C13 Mn2 C17 C16 132.1(2)
C18 Mn2 C17 C16 -114.6(3)
C19 Mn2 C17 C16 -79.7(2)
C16 Mn2 C17 Si11 -126.2(3)
C15 Mn2 C17 Si11 81.1(3)
C20 Mn2 C17 Si11 -166.0(3)
C11 Mn2 C17 Si11 -49(3)
C14 Mn2 C17 Si11 46.6(3)
C12 Mn2 C17 Si11 -30.3(3)
C13 Mn2 C17 Si11 6.0(3)
C18 Mn2 C17 Si11 119.2(3)
C19 Mn2 C17 Si11 154.1(3)
C16 C17 C18 C19 0.3(4)
Si11 C17 C18 C19 173.9(3)
Mn2 C17 C18 C19 -63.6(3)
C16 C17 C18 Mn2 64.0(2)
Si11 C17 C18 Mn2 -122.5(3)
C16 Mn2 C18 C17 -39.4(2)
C15 Mn2 C18 C17 157.7(2)
C20 Mn2 C18 C17 -82.2(2)
C11 Mn2 C18 C17 178.9(2)
C14 Mn2 C18 C17 121.7(2)
C12 Mn2 C18 C17 90.4(4)
C13 Mn2 C18 C17 89.8(2)
C19 Mn2 C18 C17 -118.6(3)
C16 Mn2 C18 C19 79.2(2)
C17 Mn2 C18 C19 118.6(3)
C15 Mn2 C18 C19 -83.7(2)
C20 Mn2 C18 C19 36.4(2)
C11 Mn2 C18 C19 -62.5(3)
C14 Mn2 C18 C19 -119.7(2)
C12 Mn2 C18 C19 -151.0(4)
C13 Mn2 C18 C19 -151.6(2)
C17 C18 C19 C20 -0.1(4)
Mn2 C18 C19 C20 -59.0(3)
C17 C18 C19 Si12 -170.7(3)
Mn2 C18 C19 Si12 130.5(3)
C17 C18 C19 Mn2 58.9(2)
C55 Si12 C19 C20 85.7(10)
C56A Si12 C19 C20 -99.4(7)
C54A Si12 C19 C20 20.2(6)
C54 Si12 C19 C20 -38.2(7)
C56 Si12 C19 C20 -147.8(6)
C55A Si12 C19 C20 133.7(6)
C55 Si12 C19 C18 -105.7(10)
C56A Si12 C19 C18 69.3(7)
C54A Si12 C19 C18 -171.1(6)
C54 Si12 C19 C18 130.4(7)
C56 Si12 C19 C18 20.9(6)
C55A Si12 C19 C18 -57.6(7)
C55 Si12 C19 Mn2 -6.6(9)
C56A Si12 C19 Mn2 168.4(6)
C54A Si12 C19 Mn2 -72.0(5)
C54 Si12 C19 Mn2 -130.4(7)
C56 Si12 C19 Mn2 120.0(5)
C55A Si12 C19 Mn2 41.5(6)
C16 Mn2 C19 C20 37.6(2)
C17 Mn2 C19 C20 81.0(2)
C15 Mn2 C19 C20 -132.6(2)
C11 Mn2 C19 C20 -97.6(2)
C14 Mn2 C19 C20 -169.1(2)
C12 Mn2 C19 C20 -90.6(4)
C13 Mn2 C19 C20 172.8(3)
C18 Mn2 C19 C20 116.9(3)
C16 Mn2 C19 C18 -79.3(2)
C17 Mn2 C19 C18 -35.9(2)
C15 Mn2 C19 C18 110.4(2)
C20 Mn2 C19 C18 -116.9(3)
C11 Mn2 C19 C18 145.5(2)
C14 Mn2 C19 C18 73.9(2)
C12 Mn2 C19 C18 152.5(3)
C13 Mn2 C19 C18 55.9(4)
C16 Mn2 C19 Si12 157.6(3)
C17 Mn2 C19 Si12 -158.9(3)
C15 Mn2 C19 Si12 -12.6(3)
C20 Mn2 C19 Si12 120.1(4)
C11 Mn2 C19 Si12 22.4(3)
C14 Mn2 C19 Si12 -49.1(3)
C12 Mn2 C19 Si12 29.5(5)
C13 Mn2 C19 Si12 -67.1(4)
C18 Mn2 C19 Si12 -123.0(4)
C18 C19 C20 C16 -0.1(4)
Si12 C19 C20 C16 170.3(3)
Mn2 C19 C20 C16 -62.3(3)
C18 C19 C20 Mn2 62.2(3)
Si12 C19 C20 Mn2 -127.4(3)
C17 C16 C20 C19 0.3(4)
Si10 C16 C20 C19 -165.8(3)
Mn2 C16 C20 C19 69.0(3)
C17 C16 C20 Mn2 -68.7(2)
Si10 C16 C20 Mn2 125.2(3)
C16 Mn2 C20 C19 -117.4(3)
C17 Mn2 C20 C19 -76.7(2)
C15 Mn2 C20 C19 63.0(3)
C11 Mn2 C20 C19 106.2(2)
C14 Mn2 C20 C19 20.6(4)
C12 Mn2 C20 C19 147.7(2)
C13 Mn2 C20 C19 -152.5(10)
C18 Mn2 C20 C19 -36.0(2)
C17 Mn2 C20 C16 40.7(2)
C15 Mn2 C20 C16 -179.6(2)
C11 Mn2 C20 C16 -136.4(2)
C14 Mn2 C20 C16 138.0(3)
C12 Mn2 C20 C16 -94.9(3)
C13 Mn2 C20 C16 -35.1(11)
C18 Mn2 C20 C16 81.4(2)
C19 Mn2 C20 C16 117.4(3)
